data_1573000
loop_
_publ_author_name
'Mohite, Manali A.'
'Sheokand, Sonu'
'Balakrishna, Maravanji S.'

_publ_section_title
;
 Nickel--PNN catalysed sustainable synthesis of polysubstituted quinolines
 under microwave irradiation
;
_journal_issue 20
_journal_name_full 'Catalysis Science &amp; Technology'
_journal_page_first 5959
_journal_page_last 5969
_journal_paper_doi 10.1039/D4CY00863D
_journal_volume 14
_journal_year 2024
_chemical_formula_moiety 'C21 H28 Cl N5 Ni P, C F3 O3 S'
_chemical_formula_sum 'C22 H28 Cl F3 N5 Ni O3 P S'
_chemical_formula_weight 624.68
_space_group_crystal_system orthorhombic
_space_group_IT_number 33
_space_group_name_Hall 'P 2c -2n'
_space_group_name_H-M_alt 'P n a 21'
_atom_sites_solution_hydrogens mixed
_audit_creation_date 2024-03-14
_audit_creation_method
;
Olex2 1.5
(compiled 2022.04.07 svn.rca3783a0 for OlexSys, GUI svn.r6498)
;
_audit_update_record
;
2024-06-13 deposited with the CCDC.	2024-08-20 downloaded from the CCDC.
;
_cell_angle_alpha 90
_cell_angle_beta 90
_cell_angle_gamma 90
_cell_formula_units_Z 4
_cell_length_a 17.3501(8)
_cell_length_b 10.6515(5)
_cell_length_c 14.9182(6)
_cell_measurement_reflns_used 9414
_cell_measurement_temperature 150(2)
_cell_measurement_theta_max 28.34
_cell_measurement_theta_min 2.24
_cell_volume 2757.0(2)
_computing_cell_refinement 'SAINT V8.40A (Bruker, 2019)'
_computing_data_reduction 'SAINT V8.40A (Bruker, 2019)'
_computing_molecular_graphics 'Olex2 1.5 (Dolomanov et al., 2009)'
_computing_publication_material 'Olex2 1.5 (Dolomanov et al., 2009)'
_computing_structure_refinement 'SHELXL 2014/7 (Sheldrick, 2015)'
_computing_structure_solution 'SHELXT 2014/5 (Sheldrick, 2014)'
_diffrn_ambient_temperature 150.0
_diffrn_measured_fraction_theta_full 0.979
_diffrn_measured_fraction_theta_max 0.979
_diffrn_measurement_device_type 'Bruker APEX-II CCD'
_diffrn_measurement_method '\f and \w scans'
_diffrn_radiation_type MoK\a
_diffrn_radiation_wavelength 0.71073
_diffrn_reflns_av_R_equivalents 0.0794
_diffrn_reflns_av_unetI/netI 0.0763
_diffrn_reflns_Laue_measured_fraction_full 0.979
_diffrn_reflns_Laue_measured_fraction_max 0.979
_diffrn_reflns_limit_h_max 20
_diffrn_reflns_limit_h_min -20
_diffrn_reflns_limit_k_max 12
_diffrn_reflns_limit_k_min -12
_diffrn_reflns_limit_l_max 15
_diffrn_reflns_limit_l_min -17
_diffrn_reflns_number 15439
_diffrn_reflns_point_group_measured_fraction_full 0.953
_diffrn_reflns_point_group_measured_fraction_max 0.953
_diffrn_reflns_theta_full 24.998
_diffrn_reflns_theta_max 24.998
_diffrn_reflns_theta_min 2.627
_diffrn_source_current 1.4
_diffrn_source_power 0.07
_diffrn_source_voltage 50.0
_diffrn_standards_number 0
_exptl_absorpt_coefficient_mu 0.988
_exptl_absorpt_correction_T_max 0.7457
_exptl_absorpt_correction_T_min 0.4744
_exptl_absorpt_correction_type none
_exptl_absorpt_process_details
;
SADABS-2016/2 (Bruker,2016/2) was used for absorption correction.
wR2(int) was 0.1039 before and 0.0883 after correction.
The Ratio of minimum to maximum transmission is 0.6362.
The \l/2 correction factor is Not present.
;
_exptl_crystal_colour orange
_exptl_crystal_colour_primary orange
_exptl_crystal_density_diffrn 1.505
_exptl_crystal_description block
_exptl_crystal_F_000 1288
_exptl_crystal_size_max 0.093
_exptl_crystal_size_mid 0.075
_exptl_crystal_size_min 0.052
_refine_diff_density_max 0.284
_refine_diff_density_min -0.293
_refine_diff_density_rms 0.068
_refine_ls_abs_structure_details
;
 Flack x determined using 1580 quotients [(I+)-(I-)]/[(I+)+(I-)]
 (Parsons, Flack and Wagner, Acta Cryst. B69 (2013) 249-259).
;
_refine_ls_abs_structure_Flack 0.027(15)
_refine_ls_extinction_method none
_refine_ls_goodness_of_fit_ref 1.005
_refine_ls_hydrogen_treatment mixed
_refine_ls_matrix_type full
_refine_ls_number_parameters 348
_refine_ls_number_reflns 4632
_refine_ls_number_restraints 1
_refine_ls_restrained_S_all 1.005
_refine_ls_R_factor_all 0.0519
_refine_ls_R_factor_gt 0.0389
_refine_ls_shift/su_max 0.000
_refine_ls_shift/su_mean 0.000
_refine_ls_structure_factor_coef Fsqd
_refine_ls_weighting_details 'w=1/[\s^2^(Fo^2^)+(0.0263P)^2^] where P=(Fo^2^+2Fc^2^)/3'
_refine_ls_weighting_scheme calc
_refine_ls_wR_factor_gt 0.0816
_refine_ls_wR_factor_ref 0.0876
_reflns_Friedel_coverage 0.868
_reflns_Friedel_fraction_full 0.925
_reflns_Friedel_fraction_max 0.925
_reflns_number_gt 3946
_reflns_number_total 4632
_reflns_threshold_expression 'I > 2\s(I)'
_cod_data_source_file d4cy00863d2.cif
_cod_data_source_block comp_6
_cod_database_code 1573000
_shelx_shelxl_version_number 2014/7
_shelx_space_group_comment
;
The symmetry employed for this shelxl refinement is uniquely defined
by the following loop, which should always be used as a source of
symmetry information in preference to the above space-group names.
They are only intended as comments.
;
_shelx_estimated_absorpt_t_max 0.950
_shelx_estimated_absorpt_t_min 0.914
_olex2_refinement_description
;
1.a Aromatic/amide H refined with riding coordinates:
 C3(H3), C2(H2A), C7(H7), C9(H9), C10(H10), C11(H11), C12(H12), C13(H13)
1.b Idealised Me refined as rotating group:
 C17(H17A,H17B,H17C), C16(H16A,H16B,H16C), C15(H15A,H15B,H15C), C20(H20A,H20B,
 H20C), C19(H19A,H19B,H19C), C21(H21A,H21B,H21C)
;
_olex2_submission_special_instructions 'No special instructions were received'

loop_
_space_group_symop_operation_xyz
'x, y, z'
'-x, -y, z+1/2'
'-x+1/2, y+1/2, z+1/2'
'x+1/2, -y+1/2, z'

loop_
_atom_site_label
_atom_site_type_symbol
_atom_site_fract_x
_atom_site_fract_y
_atom_site_fract_z
_atom_site_U_iso_or_equiv
_atom_site_adp_type
_atom_site_occupancy
_atom_site_site_symmetry_order
_atom_site_calc_flag
_atom_site_refinement_flags_posn
_atom_site_refinement_flags_adp
_atom_site_refinement_flags_occupancy
_atom_site_disorder_assembly
_atom_site_disorder_group
Ni1 Ni 0.48168(4) 0.37171(6) 0.50745(5) 0.01770(18) Uani 1 1 d . . . . .
S1 S 0.11481(9) 0.38003(15) 0.69246(10) 0.0252(4) Uani 1 1 d . . . . .
Cl1 Cl 0.57491(8) 0.50481(13) 0.51009(12) 0.0301(3) Uani 1 1 d . . . . .
P1 P 0.40373(8) 0.48799(13) 0.58426(10) 0.0184(3) Uani 1 1 d . . . . .
F3 F 0.0736(3) 0.6153(4) 0.6888(3) 0.0586(13) Uani 1 1 d . . . . .
F2 F 0.0918(3) 0.5347(4) 0.5589(3) 0.0613(13) Uani 1 1 d . . . . .
F1 F -0.0097(3) 0.4881(5) 0.6336(4) 0.0650(14) Uani 1 1 d . . . . .
O3 O 0.1938(2) 0.4219(5) 0.6956(3) 0.0437(13) Uani 1 1 d . . . . .
O2 O 0.0798(3) 0.3695(4) 0.7793(3) 0.0300(10) Uani 1 1 d . . . . .
O1 O 0.1007(3) 0.2795(5) 0.6317(3) 0.0424(13) Uani 1 1 d . . . . .
N1 N 0.3977(2) 0.2612(4) 0.4966(3) 0.0173(10) Uani 1 1 d . . . . .
N4 N 0.6036(3) 0.2228(5) 0.4092(3) 0.0203(12) Uani 1 1 d . . . . .
N3 N 0.5335(2) 0.2420(4) 0.4384(3) 0.0177(11) Uani 1 1 d . . . . .
C4 C 0.3483(3) 0.0707(6) 0.4326(4) 0.0230(14) Uani 1 1 d . . . . .
N2 N 0.3235(3) 0.3967(4) 0.5786(3) 0.0225(11) Uani 1 1 d . . . . .
N5 N 0.6006(3) 0.1111(5) 0.3663(3) 0.0214(11) Uani 1 1 d . . . . .
C22 C 0.0652(4) 0.5113(7) 0.6408(5) 0.0376(17) Uani 1 1 d . . . . .
C6 C 0.4866(3) 0.1453(5) 0.4162(4) 0.0180(13) Uani 1 1 d . . . . .
C5 C 0.4072(3) 0.1540(5) 0.4469(4) 0.0170(12) Uani 1 1 d . . . . .
C3 C 0.2768(3) 0.0970(6) 0.4709(4) 0.0233(14) Uani 1 1 d . . . . .
H3 H 0.2354 0.0398 0.4626 0.028 Uiso 1 1 calc R U . . .
C2 C 0.2650(3) 0.2038(5) 0.5203(4) 0.0214(13) Uani 1 1 d . . . . .
H2A H 0.2161 0.2216 0.5460 0.026 Uiso 1 1 calc R U . . .
C1 C 0.3277(3) 0.2863(5) 0.5318(3) 0.0168(12) Uani 1 1 d . . . . .
C14 C 0.3730(4) 0.6375(5) 0.5312(4) 0.0261(15) Uani 1 1 d . . . . .
C17 C 0.2923(5) 0.6784(8) 0.5617(6) 0.054(2) Uani 1 1 d . . . . .
H17A H 0.2786 0.7576 0.5324 0.081 Uiso 1 1 calc R U . . .
H17B H 0.2920 0.6899 0.6269 0.081 Uiso 1 1 calc R U . . .
H17C H 0.2547 0.6136 0.5453 0.081 Uiso 1 1 calc R U . . .
C16 C 0.4310(5) 0.7422(7) 0.5491(7) 0.070(3) Uani 1 1 d . . . . .
H16A H 0.4832 0.7116 0.5368 0.106 Uiso 1 1 calc R U . . .
H16B H 0.4274 0.7684 0.6120 0.106 Uiso 1 1 calc R U . . .
H16C H 0.4196 0.8139 0.5102 0.106 Uiso 1 1 calc R U . . .
C15 C 0.3691(5) 0.6091(8) 0.4314(5) 0.056(2) Uani 1 1 d . . . . .
H15A H 0.3299 0.5448 0.4204 0.085 Uiso 1 1 calc R U . . .
H15B H 0.4194 0.5785 0.4109 0.085 Uiso 1 1 calc R U . . .
H15C H 0.3557 0.6857 0.3986 0.085 Uiso 1 1 calc R U . . .
C18 C 0.4262(3) 0.4961(5) 0.7066(4) 0.0214(13) Uani 1 1 d . . . . .
C20 C 0.4407(7) 0.3620(8) 0.7354(6) 0.079(4) Uani 1 1 d . . . . .
H20A H 0.4825 0.3263 0.6993 0.118 Uiso 1 1 calc R U . . .
H20B H 0.3937 0.3124 0.7267 0.118 Uiso 1 1 calc R U . . .
H20C H 0.4553 0.3604 0.7988 0.118 Uiso 1 1 calc R U . . .
C19 C 0.4966(5) 0.5755(10) 0.7239(5) 0.065(3) Uani 1 1 d . . . . .
H19A H 0.5110 0.5691 0.7872 0.098 Uiso 1 1 calc R U . . .
H19B H 0.4853 0.6632 0.7092 0.098 Uiso 1 1 calc R U . . .
H19C H 0.5393 0.5457 0.6865 0.098 Uiso 1 1 calc R U . . .
C21 C 0.3591(4) 0.5458(9) 0.7601(4) 0.047(2) Uani 1 1 d . . . . .
H21A H 0.3730 0.5487 0.8238 0.070 Uiso 1 1 calc R U . . .
H21B H 0.3145 0.4905 0.7520 0.070 Uiso 1 1 calc R U . . .
H21C H 0.3461 0.6305 0.7394 0.070 Uiso 1 1 calc R U . . .
C7 C 0.5295(3) 0.0601(6) 0.3689(4) 0.0225(13) Uani 1 1 d . . . . .
H7 H 0.5129 -0.0172 0.3437 0.027 Uiso 1 1 calc R U . . .
C8 C 0.6680(3) 0.0643(6) 0.3209(4) 0.0227(14) Uani 1 1 d . . . . .
C9 C 0.6689(4) -0.0611(7) 0.2949(5) 0.0370(17) Uani 1 1 d . . . . .
H9 H 0.6281 -0.1162 0.3106 0.044 Uiso 1 1 calc R U . . .
C10 C 0.7319(4) -0.1035(8) 0.2449(5) 0.047(2) Uani 1 1 d . . . . .
H10 H 0.7335 -0.1886 0.2260 0.056 Uiso 1 1 calc R U . . .
C11 C 0.7910(4) -0.0258(7) 0.2225(4) 0.0383(18) Uani 1 1 d . . . . .
H11 H 0.8328 -0.0565 0.1875 0.046 Uiso 1 1 calc R U . . .
C12 C 0.7905(4) 0.0985(7) 0.2508(4) 0.0365(18) Uani 1 1 d . . . . .
H12 H 0.8321 0.1526 0.2360 0.044 Uiso 1 1 calc R U . . .
C13 C 0.7282(4) 0.1437(6) 0.3011(4) 0.0280(15) Uani 1 1 d . . . . .
H13 H 0.7276 0.2282 0.3213 0.034 Uiso 1 1 calc R U . . .
H4 H 0.358(3) -0.007(5) 0.394(4) 0.022(15) Uiso 1 1 d . . . . .
H2 H 0.280(3) 0.412(5) 0.605(3) 0.007(14) Uiso 1 1 d . . . . .

loop_
_atom_site_aniso_label
_atom_site_aniso_U_11
_atom_site_aniso_U_22
_atom_site_aniso_U_33
_atom_site_aniso_U_23
_atom_site_aniso_U_13
_atom_site_aniso_U_12
Ni1 0.0134(3) 0.0198(3) 0.0199(3) -0.0040(4) 0.0023(3) -0.0013(3)
S1 0.0203(8) 0.0300(9) 0.0252(8) -0.0076(7) 0.0005(6) 0.0065(7)
Cl1 0.0225(7) 0.0301(8) 0.0378(8) -0.0054(8) 0.0080(8) -0.0100(6)
P1 0.0162(8) 0.0181(8) 0.0209(7) -0.0033(6) -0.0002(6) -0.0005(6)
F3 0.088(4) 0.029(2) 0.059(3) 0.001(2) 0.002(3) 0.013(2)
F2 0.085(4) 0.064(3) 0.035(3) 0.015(2) -0.003(2) 0.001(3)
F1 0.036(3) 0.078(4) 0.081(4) 0.017(3) -0.018(2) 0.015(3)
O3 0.016(2) 0.069(4) 0.046(3) -0.021(3) 0.004(2) 0.001(2)
O2 0.033(3) 0.031(3) 0.027(2) -0.0020(19) 0.0039(19) 0.002(2)
O1 0.048(3) 0.039(3) 0.040(3) -0.021(2) -0.002(2) 0.004(3)
N1 0.017(2) 0.018(2) 0.018(2) -0.004(2) 0.000(2) 0.0006(18)
N4 0.019(3) 0.025(3) 0.017(3) -0.006(2) 0.001(2) 0.002(2)
N3 0.008(2) 0.031(3) 0.015(2) -0.002(2) 0.0016(17) 0.000(2)
C4 0.015(3) 0.027(4) 0.027(3) -0.010(3) 0.002(2) 0.001(3)
N2 0.014(3) 0.024(3) 0.029(3) -0.010(2) 0.002(2) 0.001(2)
N5 0.016(3) 0.028(3) 0.020(3) -0.004(2) 0.000(2) 0.004(2)
C22 0.039(5) 0.038(4) 0.036(4) -0.002(3) 0.005(3) 0.005(4)
C6 0.013(3) 0.024(3) 0.017(3) -0.002(2) -0.003(2) 0.001(3)
C5 0.015(3) 0.019(3) 0.016(3) 0.000(2) 0.003(2) 0.001(2)
C3 0.017(3) 0.028(4) 0.024(3) -0.004(3) 0.002(2) -0.007(3)
C2 0.012(3) 0.027(3) 0.025(3) -0.003(3) -0.004(2) 0.000(2)
C1 0.018(3) 0.018(3) 0.015(3) -0.004(2) 0.001(2) 0.003(2)
C14 0.026(3) 0.019(3) 0.033(4) 0.004(3) -0.004(3) 0.001(3)
C17 0.052(5) 0.048(5) 0.062(5) 0.019(4) 0.006(4) 0.032(4)
C16 0.064(6) 0.022(4) 0.125(9) 0.016(4) -0.045(5) -0.006(4)
C15 0.083(7) 0.050(5) 0.036(4) 0.008(4) -0.005(4) 0.017(5)
C18 0.026(3) 0.022(3) 0.017(3) -0.005(2) -0.004(2) 0.003(3)
C20 0.161(11) 0.041(5) 0.033(4) -0.001(4) -0.028(5) 0.036(6)
C19 0.040(5) 0.125(9) 0.030(4) -0.007(5) -0.008(3) -0.038(5)
C21 0.030(4) 0.087(6) 0.022(3) -0.020(4) 0.001(3) 0.007(4)
C7 0.015(3) 0.029(4) 0.024(3) -0.004(3) -0.003(2) -0.002(3)
C8 0.017(3) 0.034(4) 0.018(3) -0.004(3) -0.005(2) 0.010(3)
C9 0.020(4) 0.041(4) 0.051(4) -0.018(4) 0.003(3) 0.002(3)
C10 0.031(4) 0.058(6) 0.052(5) -0.028(4) 0.002(4) 0.011(4)
C11 0.026(4) 0.059(5) 0.029(4) -0.007(3) 0.003(3) 0.013(4)
C12 0.020(4) 0.054(5) 0.036(4) 0.005(3) 0.004(3) 0.011(3)
C13 0.019(4) 0.033(4) 0.031(4) 0.002(3) 0.001(3) 0.003(3)

loop_
_atom_type_symbol
_atom_type_description
_atom_type_scat_dispersion_real
_atom_type_scat_dispersion_imag
_atom_type_scat_source
C C 0.0033 0.0016 'International Tables Vol C Tables 4.2.6.8 and 6.1.1.4'
H H 0.0000 0.0000 'International Tables Vol C Tables 4.2.6.8 and 6.1.1.4'
Cl Cl 0.1484 0.1585 'International Tables Vol C Tables 4.2.6.8 and 6.1.1.4'
F F 0.0171 0.0103 'International Tables Vol C Tables 4.2.6.8 and 6.1.1.4'
N N 0.0061 0.0033 'International Tables Vol C Tables 4.2.6.8 and 6.1.1.4'
Ni Ni 0.3393 1.1124 'International Tables Vol C Tables 4.2.6.8 and 6.1.1.4'
O O 0.0106 0.0060 'International Tables Vol C Tables 4.2.6.8 and 6.1.1.4'
P P 0.1023 0.0942 'International Tables Vol C Tables 4.2.6.8 and 6.1.1.4'
S S 0.1246 0.1234 'International Tables Vol C Tables 4.2.6.8 and 6.1.1.4'

loop_
_geom_angle_atom_site_label_1
_geom_angle_atom_site_label_2
_geom_angle_atom_site_label_3
_geom_angle
_geom_angle_site_symmetry_1
_geom_angle_site_symmetry_3
_geom_angle_publ_flag
Cl1 Ni1 P1 94.77(6) . . ?
N1 Ni1 Cl1 175.48(16) . . ?
N1 Ni1 P1 85.39(14) . . ?
N1 Ni1 N3 82.39(18) . . ?
N3 Ni1 Cl1 97.49(14) . . ?
N3 Ni1 P1 167.74(14) . . ?
O3 S1 C22 103.1(3) . . ?
O2 S1 O3 113.4(3) . . ?
O2 S1 C22 104.1(3) . . ?
O1 S1 O3 114.7(3) . . ?
O1 S1 O2 116.3(3) . . ?
O1 S1 C22 103.1(3) . . ?
N2 P1 Ni1 99.10(18) . . ?
N2 P1 C14 103.6(3) . . ?
N2 P1 C18 104.2(3) . . ?
C14 P1 Ni1 116.4(2) . . ?
C14 P1 C18 115.9(3) . . ?
C18 P1 Ni1 114.44(19) . . ?
C5 N1 Ni1 118.3(4) . . ?
C1 N1 Ni1 122.6(4) . . ?
C1 N1 C5 119.0(4) . . ?
N3 N4 N5 105.1(5) . . ?
N4 N3 Ni1 135.9(4) . . ?
N4 N3 C6 111.0(5) . . ?
C6 N3 Ni1 113.1(3) . . ?
C5 C4 C3 118.0(6) . . ?
C5 C4 H4 119(3) . . ?
C3 C4 H4 122(3) . . ?
P1 N2 H2 126(4) . . ?
C1 N2 P1 118.2(4) . . ?
C1 N2 H2 116(4) . . ?
N4 N5 C8 119.8(5) . . ?
C7 N5 N4 112.1(5) . . ?
C7 N5 C8 128.1(5) . . ?
F3 C22 S1 111.2(5) . . ?
F3 C22 F2 107.6(6) . . ?
F3 C22 F1 107.9(6) . . ?
F2 C22 S1 111.8(5) . . ?
F1 C22 S1 110.8(5) . . ?
F1 C22 F2 107.5(6) . . ?
N3 C6 C5 116.3(5) . . ?
N3 C6 C7 107.7(5) . . ?
C7 C6 C5 136.0(6) . . ?
N1 C5 C4 122.2(5) . . ?
N1 C5 C6 109.7(5) . . ?
C4 C5 C6 128.1(5) . . ?
C4 C3 H3 119.3 . . ?
C2 C3 C4 121.3(6) . . ?
C2 C3 H3 119.3 . . ?
C3 C2 H2A 121.0 . . ?
C3 C2 C1 117.9(5) . . ?
C1 C2 H2A 121.0 . . ?
N1 C1 N2 114.6(5) . . ?
N1 C1 C2 121.6(5) . . ?
N2 C1 C2 123.8(5) . . ?
C17 C14 P1 112.3(4) . . ?
C16 C14 P1 111.3(4) . . ?
C16 C14 C17 110.0(6) . . ?
C15 C14 P1 105.0(5) . . ?
C15 C14 C17 107.8(6) . . ?
C15 C14 C16 110.2(6) . . ?
C14 C17 H17A 109.5 . . ?
C14 C17 H17B 109.5 . . ?
C14 C17 H17C 109.5 . . ?
H17A C17 H17B 109.5 . . ?
H17A C17 H17C 109.5 . . ?
H17B C17 H17C 109.5 . . ?
C14 C16 H16A 109.5 . . ?
C14 C16 H16B 109.5 . . ?
C14 C16 H16C 109.5 . . ?
H16A C16 H16B 109.5 . . ?
H16A C16 H16C 109.5 . . ?
H16B C16 H16C 109.5 . . ?
C14 C15 H15A 109.5 . . ?
C14 C15 H15B 109.5 . . ?
C14 C15 H15C 109.5 . . ?
H15A C15 H15B 109.5 . . ?
H15A C15 H15C 109.5 . . ?
H15B C15 H15C 109.5 . . ?
C20 C18 P1 105.6(4) . . ?
C19 C18 P1 111.2(5) . . ?
C19 C18 C20 110.3(7) . . ?
C19 C18 C21 109.8(6) . . ?
C21 C18 P1 111.9(4) . . ?
C21 C18 C20 108.0(7) . . ?
C18 C20 H20A 109.5 . . ?
C18 C20 H20B 109.5 . . ?
C18 C20 H20C 109.5 . . ?
H20A C20 H20B 109.5 . . ?
H20A C20 H20C 109.5 . . ?
H20B C20 H20C 109.5 . . ?
C18 C19 H19A 109.5 . . ?
C18 C19 H19B 109.5 . . ?
C18 C19 H19C 109.5 . . ?
H19A C19 H19B 109.5 . . ?
H19A C19 H19C 109.5 . . ?
H19B C19 H19C 109.5 . . ?
C18 C21 H21A 109.5 . . ?
C18 C21 H21B 109.5 . . ?
C18 C21 H21C 109.5 . . ?
H21A C21 H21B 109.5 . . ?
H21A C21 H21C 109.5 . . ?
H21B C21 H21C 109.5 . . ?
N5 C7 C6 104.2(5) . . ?
N5 C7 H7 127.9 . . ?
C6 C7 H7 127.9 . . ?
C9 C8 N5 118.2(6) . . ?
C13 C8 N5 120.3(6) . . ?
C13 C8 C9 121.4(6) . . ?
C8 C9 H9 121.0 . . ?
C8 C9 C10 117.9(7) . . ?
C10 C9 H9 121.0 . . ?
C9 C10 H10 119.2 . . ?
C11 C10 C9 121.6(7) . . ?
C11 C10 H10 119.2 . . ?
C10 C11 H11 120.0 . . ?
C10 C11 C12 120.0(6) . . ?
C12 C11 H11 120.0 . . ?
C11 C12 H12 120.1 . . ?
C11 C12 C13 119.7(7) . . ?
C13 C12 H12 120.1 . . ?
C8 C13 C12 119.3(6) . . ?
C8 C13 H13 120.3 . . ?
C12 C13 H13 120.3 . . ?

loop_
_geom_bond_atom_site_label_1
_geom_bond_atom_site_label_2
_geom_bond_distance
_geom_bond_site_symmetry_2
_geom_bond_publ_flag
Ni1 Cl1 2.1512(14) . ?
Ni1 P1 2.1625(16) . ?
Ni1 N1 1.880(4) . ?
Ni1 N3 1.944(5) . ?
S1 O3 1.442(5) . ?
S1 O2 1.435(4) . ?
S1 O1 1.424(5) . ?
S1 C22 1.814(7) . ?
P1 N2 1.700(5) . ?
P1 C14 1.856(6) . ?
P1 C18 1.868(6) . ?
F3 C22 1.327(8) . ?
F2 C22 1.329(8) . ?
F1 C22 1.328(8) . ?
N1 C5 1.371(7) . ?
N1 C1 1.350(7) . ?
N4 N3 1.307(6) . ?
N4 N5 1.352(7) . ?
N3 C6 1.353(7) . ?
C4 C5 1.371(8) . ?
C4 C3 1.394(8) . ?
C4 H4 1.03(6) . ?
N2 C1 1.370(7) . ?
N2 H2 0.86(6) . ?
N5 C7 1.349(7) . ?
N5 C8 1.440(8) . ?
C6 C5 1.454(8) . ?
C6 C7 1.369(8) . ?
C3 H3 0.9500 . ?
C3 C2 1.371(8) . ?
C2 H2A 0.9500 . ?
C2 C1 1.409(7) . ?
C14 C17 1.535(9) . ?
C14 C16 1.526(9) . ?
C14 C15 1.521(10) . ?
C17 H17A 0.9800 . ?
C17 H17B 0.9800 . ?
C17 H17C 0.9800 . ?
C16 H16A 0.9800 . ?
C16 H16B 0.9800 . ?
C16 H16C 0.9800 . ?
C15 H15A 0.9800 . ?
C15 H15B 0.9800 . ?
C15 H15C 0.9800 . ?
C18 C20 1.513(9) . ?
C18 C19 1.508(9) . ?
C18 C21 1.508(8) . ?
C20 H20A 0.9800 . ?
C20 H20B 0.9800 . ?
C20 H20C 0.9800 . ?
C19 H19A 0.9800 . ?
C19 H19B 0.9800 . ?
C19 H19C 0.9800 . ?
C21 H21A 0.9800 . ?
C21 H21B 0.9800 . ?
C21 H21C 0.9800 . ?
C7 H7 0.9500 . ?
C8 C9 1.391(9) . ?
C8 C13 1.376(9) . ?
C9 H9 0.9500 . ?
C9 C10 1.398(9) . ?
C10 H10 0.9500 . ?
C10 C11 1.359(11) . ?
C11 H11 0.9500 . ?
C11 C12 1.389(10) . ?
C12 H12 0.9500 . ?
C12 C13 1.400(9) . ?
C13 H13 0.9500 . ?

loop_
_geom_torsion_atom_site_label_1
_geom_torsion_atom_site_label_2
_geom_torsion_atom_site_label_3
_geom_torsion_atom_site_label_4
_geom_torsion
_geom_torsion_site_symmetry_1
_geom_torsion_site_symmetry_2
_geom_torsion_site_symmetry_3
_geom_torsion_site_symmetry_4
_geom_torsion_publ_flag
Ni1 P1 N2 C1 -0.5(5) . . . . ?
Ni1 P1 C14 C17 150.5(4) . . . . ?
Ni1 P1 C14 C16 -85.7(6) . . . . ?
Ni1 P1 C14 C15 33.6(6) . . . . ?
Ni1 P1 C18 C20 -46.4(6) . . . . ?
Ni1 P1 C18 C19 73.2(6) . . . . ?
Ni1 P1 C18 C21 -163.6(4) . . . . ?
Ni1 N1 C5 C4 -177.5(4) . . . . ?
Ni1 N1 C5 C6 3.7(6) . . . . ?
Ni1 N1 C1 N2 -2.0(7) . . . . ?
Ni1 N1 C1 C2 177.9(4) . . . . ?
Ni1 N3 C6 C5 0.0(6) . . . . ?
Ni1 N3 C6 C7 -179.4(4) . . . . ?
P1 Ni1 N1 C5 178.0(4) . . . . ?
P1 Ni1 N1 C1 1.4(4) . . . . ?
P1 N2 C1 N1 1.5(7) . . . . ?
P1 N2 C1 C2 -178.5(4) . . . . ?
O3 S1 C22 F3 -59.4(6) . . . . ?
O3 S1 C22 F2 60.8(6) . . . . ?
O3 S1 C22 F1 -179.4(5) . . . . ?
O2 S1 C22 F3 59.2(6) . . . . ?
O2 S1 C22 F2 179.4(5) . . . . ?
O2 S1 C22 F1 -60.8(5) . . . . ?
O1 S1 C22 F3 -179.0(5) . . . . ?
O1 S1 C22 F2 -58.8(6) . . . . ?
O1 S1 C22 F1 61.0(5) . . . . ?
N4 N3 C6 C5 178.5(5) . . . . ?
N4 N3 C6 C7 -0.8(6) . . . . ?
N4 N5 C7 C6 -0.1(6) . . . . ?
N4 N5 C8 C9 165.9(5) . . . . ?
N4 N5 C8 C13 -16.5(8) . . . . ?
N3 Ni1 N1 C5 -3.1(4) . . . . ?
N3 Ni1 N1 C1 -179.6(5) . . . . ?
N3 N4 N5 C7 -0.3(6) . . . . ?
N3 N4 N5 C8 176.3(5) . . . . ?
N3 C6 C5 N1 -2.3(7) . . . . ?
N3 C6 C5 C4 179.0(5) . . . . ?
N3 C6 C7 N5 0.5(6) . . . . ?
C4 C3 C2 C1 -0.4(9) . . . . ?
N2 P1 C14 C17 42.9(5) . . . . ?
N2 P1 C14 C16 166.8(5) . . . . ?
N2 P1 C14 C15 -74.0(5) . . . . ?
N2 P1 C18 C20 60.8(6) . . . . ?
N2 P1 C18 C19 -179.6(6) . . . . ?
N2 P1 C18 C21 -56.5(5) . . . . ?
N5 N4 N3 Ni1 178.8(4) . . . . ?
N5 N4 N3 C6 0.7(6) . . . . ?
N5 C8 C9 C10 175.2(6) . . . . ?
N5 C8 C13 C12 -175.1(6) . . . . ?
C5 N1 C1 N2 -178.6(5) . . . . ?
C5 N1 C1 C2 1.4(8) . . . . ?
C5 C4 C3 C2 0.9(9) . . . . ?
C5 C6 C7 N5 -178.6(6) . . . . ?
C3 C4 C5 N1 -0.3(9) . . . . ?
C3 C4 C5 C6 178.2(6) . . . . ?
C3 C2 C1 N1 -0.8(8) . . . . ?
C3 C2 C1 N2 179.1(5) . . . . ?
C1 N1 C5 C4 -0.8(8) . . . . ?
C1 N1 C5 C6 -179.6(5) . . . . ?
C14 P1 N2 C1 119.7(4) . . . . ?
C14 P1 C18 C20 173.8(6) . . . . ?
C14 P1 C18 C19 -66.6(6) . . . . ?
C14 P1 C18 C21 56.6(6) . . . . ?
C18 P1 N2 C1 -118.7(4) . . . . ?
C18 P1 C14 C17 -70.5(6) . . . . ?
C18 P1 C14 C16 53.3(6) . . . . ?
C18 P1 C14 C15 172.6(5) . . . . ?
C7 N5 C8 C9 -18.0(9) . . . . ?
C7 N5 C8 C13 159.6(6) . . . . ?
C7 C6 C5 N1 176.8(6) . . . . ?
C7 C6 C5 C4 -1.9(11) . . . . ?
C8 N5 C7 C6 -176.5(6) . . . . ?
C8 C9 C10 C11 0.5(11) . . . . ?
C9 C8 C13 C12 2.5(9) . . . . ?
C9 C10 C11 C12 1.1(12) . . . . ?
C10 C11 C12 C13 -1.0(11) . . . . ?
C11 C12 C13 C8 -0.8(10) . . . . ?
C13 C8 C9 C10 -2.3(10) . . . . ?
